data_2022733
loop_
_publ_author_name
'N\"ather, Christian'
'Jess, Inke'

_publ_section_title
;
 Synthesis, crystal structure and properties of
 bis(isoselenocyanato-\kN)tetrakis(4-methoxypyridine-\kN)cobalt(II)
;
_journal_coeditor_code PK2678
_journal_issue 3
_journal_name_full 'Acta Crystallographica Section E Crystallographic Communications'
_journal_page_first 216
_journal_page_last 220
_journal_paper_doi 10.1107/S2056989023001391
_journal_volume 79
_journal_year 2023
_chemical_formula_iupac '[Co (N C Se)2 (C6 H7 N1 O1)4]'
_chemical_formula_moiety 'C26 H28 Co N6 O4 Se2'
_chemical_formula_sum 'C26 H28 Co N6 O4 Se2'
_chemical_formula_weight 705.39
_chemical_name_systematic
;
Bis(isoselenocyanato-\k<i>N</i>)tetrakis(4-methoxypyridine-\k<i>N</i>)cobalt(II)
;
_space_group_crystal_system orthorhombic
_space_group_IT_number 61
_space_group_name_Hall '-P 2ac 2ab'
_space_group_name_H-M_alt 'P b c a'
_atom_sites_solution_hydrogens geom
_audit_creation_method SHELXL-2016/6
_cell_angle_alpha 90
_cell_angle_beta 90
_cell_angle_gamma 90
_cell_formula_units_Z 8
_cell_length_a 10.0531(2)
_cell_length_b 17.3479(4)
_cell_length_c 34.3141(5)
_cell_measurement_reflns_used 56525
_cell_measurement_temperature 200(2)
_cell_measurement_theta_max 26.004
_cell_measurement_theta_min 1.187
_cell_volume 5984.4(2)
_computing_cell_refinement
;
X-Area (Stoe, 2008)
;
_computing_data_collection
;
X-Area (Stoe, 2008)
;
_computing_data_reduction
;
X-Area (Stoe, 2008)
;
_computing_molecular_graphics
;
DIAMOND (Brandenburg & Putz, 1999)
;
_computing_publication_material
;
Publcif (Westrip, 2010)
;
_computing_structure_refinement
;
<i>SHELXL2016/6</i> (Sheldrick, 2015b)
;
_computing_structure_solution
;
<i>SHELXT2014/5</i> (Sheldrick, 2015a)
;
_diffrn_ambient_temperature 200(2)
_diffrn_measured_fraction_theta_full 0.994
_diffrn_measured_fraction_theta_max 0.995
_diffrn_measurement_device_type 'Stoe IPDS-2'
_diffrn_measurement_method 'Omega scans'
_diffrn_radiation_type MoK\a
_diffrn_radiation_wavelength 0.71073
_diffrn_reflns_av_R_equivalents 0.0345
_diffrn_reflns_av_unetI/netI 0.0146
_diffrn_reflns_limit_h_max 9
_diffrn_reflns_limit_h_min -12
_diffrn_reflns_limit_k_max 21
_diffrn_reflns_limit_k_min -21
_diffrn_reflns_limit_l_max 42
_diffrn_reflns_limit_l_min -42
_diffrn_reflns_number 56525
_diffrn_reflns_theta_full 25.242
_diffrn_reflns_theta_max 26.004
_diffrn_reflns_theta_min 1.187
_exptl_absorpt_coefficient_mu 3.047
_exptl_absorpt_correction_T_max 0.738
_exptl_absorpt_correction_T_min 0.457
_exptl_absorpt_correction_type numerical
_exptl_absorpt_process_details
;
(X-Red and X-Shape; Stoe, 2008)
;
_exptl_crystal_colour 'light pink'
_exptl_crystal_density_diffrn 1.566
_exptl_crystal_description block
_exptl_crystal_F_000 2824
_exptl_crystal_size_max 0.23
_exptl_crystal_size_mid 0.19
_exptl_crystal_size_min 0.17
_refine_diff_density_max 0.335
_refine_diff_density_min -0.475
_refine_ls_extinction_method none
_refine_ls_goodness_of_fit_ref 1.073
_refine_ls_hydrogen_treatment constr
_refine_ls_matrix_type full
_refine_ls_number_parameters 356
_refine_ls_number_reflns 5862
_refine_ls_number_restraints 0
_refine_ls_restrained_S_all 1.073
_refine_ls_R_factor_all 0.0452
_refine_ls_R_factor_gt 0.0376
_refine_ls_shift/su_max 0.003
_refine_ls_shift/su_mean 0.000
_refine_ls_structure_factor_coef Fsqd
_refine_ls_weighting_details 'w=1/[\s^2^(Fo^2^)+(0.0382P)^2^+4.2748P] where P=(Fo^2^+2Fc^2^)/3'
_refine_ls_weighting_scheme calc
_refine_ls_wR_factor_gt 0.0834
_refine_ls_wR_factor_ref 0.0871
_reflns_number_gt 5130
_reflns_number_total 5862
_reflns_threshold_expression 'I > 2\s(I)'
_cod_data_source_file pk2678sup1.cif
_cod_data_source_block I
_cod_database_code 2022733
_shelx_space_group_comment
;
The symmetry employed for this shelxl refinement is uniquely defined
by the following loop, which should always be used as a source of
symmetry information in preference to the above space-group names.
They are only intended as comments.
;

loop_
_space_group_symop_operation_xyz
'x, y, z'
'-x+1/2, -y, z+1/2'
'-x, y+1/2, -z+1/2'
'x+1/2, -y+1/2, -z'
'-x, -y, -z'
'x-1/2, y, -z-1/2'
'x, -y-1/2, z-1/2'
'-x-1/2, y-1/2, z'

loop_
_atom_site_type_symbol
_atom_site_label
_atom_site_fract_x
_atom_site_fract_y
_atom_site_fract_z
_atom_site_U_iso_or_equiv
_atom_site_adp_type
_atom_site_calc_flag
_atom_site_occupancy
_atom_site_disorder_assembly
_atom_site_disorder_group
Co Co1 0.42296(4) 0.38984(2) 0.62207(2) 0.04280(10) Uani d 1 . .
N N1 0.4898(3) 0.50081(14) 0.60651(7) 0.0509(5) Uani d 1 . .
C C1 0.5320(3) 0.56297(17) 0.60594(8) 0.0479(6) Uani d 1 . .
Se Se1 0.59634(4) 0.65844(2) 0.60535(2) 0.07361(13) Uani d 1 . .
N N2 0.3601(2) 0.27886(13) 0.63726(7) 0.0504(5) Uani d 1 . .
C C2 0.3463(3) 0.22263(16) 0.65509(8) 0.0453(6) Uani d 1 . .
Se Se2 0.32769(4) 0.13723(2) 0.68306(2) 0.06769(12) Uani d 1 . .
N N11 0.3567(2) 0.43341(13) 0.67705(6) 0.0426(5) Uani d 1 . .
C C11 0.4297(3) 0.48409(16) 0.69698(8) 0.0449(6) Uani d 1 . .
H H11 0.508929 0.502719 0.685193 0.054 Uiso calc 1 . .
C C12 0.3978(3) 0.51110(16) 0.73342(7) 0.0435(6) Uani d 1 . .
H H12 0.454554 0.546307 0.746578 0.052 Uiso calc 1 . .
C C13 0.2809(3) 0.48581(15) 0.75052(8) 0.0443(6) Uani d 1 . .
C C14 0.2031(3) 0.43319(16) 0.72997(8) 0.0482(6) Uani d 1 . .
H H14 0.122509 0.414453 0.740865 0.058 Uiso calc 1 . .
C C15 0.2436(3) 0.40891(15) 0.69422(8) 0.0449(6) Uani d 1 . .
H H15 0.189538 0.372893 0.680651 0.054 Uiso calc 1 . .
O O11 0.2361(2) 0.50833(14) 0.78569(6) 0.0613(5) Uani d 1 . .
C C16 0.3177(4) 0.5600(2) 0.80767(10) 0.0743(10) Uani d 1 . .
H H16A 0.402605 0.534966 0.813740 0.111 Uiso calc 1 . .
H H16B 0.272280 0.573788 0.831961 0.111 Uiso calc 1 . .
H H16C 0.334262 0.606763 0.792371 0.111 Uiso calc 1 . .
N N21 0.5040(2) 0.34562(13) 0.56789(6) 0.0469(5) Uani d 1 . .
C C21 0.5856(3) 0.28430(16) 0.56790(8) 0.0496(6) Uani d 1 . .
H H21 0.587114 0.252310 0.590368 0.059 Uiso calc 1 . .
C C22 0.6666(3) 0.26539(16) 0.53735(8) 0.0512(7) Uani d 1 . .
H H22 0.722378 0.221281 0.538708 0.061 Uiso calc 1 . .
C C23 0.6661(3) 0.31148(15) 0.50441(8) 0.0475(6) Uani d 1 . .
C C24 0.5771(3) 0.37243(16) 0.50266(8) 0.0523(7) Uani d 1 . .
H H24 0.569119 0.403015 0.479818 0.063 Uiso calc 1 . .
C C25 0.5007(3) 0.38721(17) 0.53511(8) 0.0510(7) Uani d 1 . .
H H25 0.441604 0.429897 0.534145 0.061 Uiso calc 1 . .
O O21 0.7538(2) 0.29286(12) 0.47615(6) 0.0593(5) Uani d 1 . .
C C26 0.7672(4) 0.3449(2) 0.44407(10) 0.0761(11) Uani d 1 . .
H H26A 0.683599 0.346536 0.429403 0.114 Uiso calc 1 . .
H H26B 0.839033 0.327220 0.426951 0.114 Uiso calc 1 . .
H H26C 0.788117 0.396546 0.453862 0.114 Uiso calc 1 . .
N N31 0.6165(2) 0.36451(13) 0.64936(6) 0.0441(5) Uani d 1 . .
C C31 0.7328(3) 0.38797(17) 0.63423(8) 0.0513(7) Uani d 1 . .
H H31 0.730644 0.422024 0.612555 0.062 Uiso calc 1 . .
C C32 0.8543(3) 0.36555(18) 0.64827(9) 0.0552(7) Uani d 1 . .
H H32 0.933751 0.384252 0.636632 0.066 Uiso calc 1 . .
C C33 0.8602(3) 0.31539(17) 0.67957(8) 0.0468(6) Uani d 1 . .
C C34 0.7418(3) 0.29132(16) 0.69587(8) 0.0478(6) Uani d 1 . .
H H34 0.741410 0.257422 0.717608 0.057 Uiso calc 1 . .
C C35 0.6246(3) 0.31725(17) 0.68008(7) 0.0463(6) Uani d 1 . .
H H35 0.543881 0.300535 0.691747 0.056 Uiso calc 1 . .
O O31 0.9822(2) 0.29425(13) 0.69180(6) 0.0613(5) Uani d 1 . .
C C36 0.9907(4) 0.2312(2) 0.71856(11) 0.0772(10) Uani d 1 . .
H H36A 0.949864 0.245955 0.743396 0.116 Uiso calc 1 . .
H H36B 1.084362 0.217962 0.722851 0.116 Uiso calc 1 . .
H H36C 0.943834 0.186517 0.707773 0.116 Uiso calc 1 . .
N N41 0.2300(2) 0.41270(13) 0.59591(6) 0.0471(5) Uani d 1 . .
C C41 0.1720(3) 0.36068(17) 0.57240(9) 0.0562(7) Uani d 1 . .
H H41 0.214155 0.312096 0.569187 0.067 Uiso calc 1 . .
C C42 0.0557(3) 0.37370(19) 0.55288(9) 0.0592(8) Uani d 1 . .
H H42 0.019107 0.335190 0.536376 0.071 Uiso calc 1 . .
C C43 -0.0080(3) 0.44397(18) 0.55750(8) 0.0512(6) Uani d 1 . .
C C44 0.0467(3) 0.49680(16) 0.58295(8) 0.0505(7) Uani d 1 . .
H H44 0.003580 0.544520 0.587894 0.061 Uiso calc 1 . .
C C45 0.1652(3) 0.47896(15) 0.60105(8) 0.0476(6) Uani d 1 . .
H H45 0.202896 0.516039 0.618178 0.057 Uiso calc 1 . .
O O41 -0.1208(2) 0.45430(15) 0.53667(7) 0.0696(6) Uani d 1 . .
C C46 -0.1853(4) 0.5276(2) 0.53937(13) 0.0798(11) Uani d 1 . .
H H46A -0.212437 0.536910 0.566395 0.120 Uiso calc 1 . .
H H46B -0.263923 0.528030 0.522492 0.120 Uiso calc 1 . .
H H46C -0.123661 0.568224 0.531068 0.120 Uiso calc 1 . .

loop_
_atom_site_aniso_label
_atom_site_aniso_U_11
_atom_site_aniso_U_22
_atom_site_aniso_U_33
_atom_site_aniso_U_12
_atom_site_aniso_U_13
_atom_site_aniso_U_23
Co1 0.04374(19) 0.04212(19) 0.04252(19) -0.00171(15) 0.00192(15) 0.00372(14)
N1 0.0553(14) 0.0453(13) 0.0522(13) -0.0025(11) 0.0056(11) 0.0050(10)
C1 0.0508(16) 0.0524(16) 0.0405(13) 0.0026(13) 0.0043(12) 0.0047(11)
Se1 0.0947(3) 0.05033(18) 0.0758(2) -0.02052(18) 0.00388(19) 0.00265(15)
N2 0.0518(14) 0.0460(13) 0.0532(13) -0.0049(11) -0.0007(11) 0.0044(11)
C2 0.0431(14) 0.0463(15) 0.0465(14) -0.0031(12) -0.0012(11) -0.0067(12)
Se2 0.0820(3) 0.04693(18) 0.0741(2) -0.00859(16) -0.00418(18) 0.01474(15)
N11 0.0373(11) 0.0470(12) 0.0435(11) -0.0019(9) 0.0011(9) 0.0020(9)
C11 0.0371(13) 0.0513(15) 0.0463(14) -0.0056(11) 0.0006(11) 0.0047(11)
C12 0.0393(14) 0.0477(14) 0.0436(13) -0.0030(11) -0.0023(11) 0.0031(11)
C13 0.0431(14) 0.0473(14) 0.0426(13) 0.0031(12) 0.0030(11) 0.0028(11)
C14 0.0386(14) 0.0539(16) 0.0523(15) -0.0053(12) 0.0053(12) 0.0034(12)
C15 0.0377(13) 0.0459(14) 0.0511(14) -0.0042(11) 0.0014(11) 0.0028(11)
O11 0.0571(12) 0.0760(14) 0.0509(11) -0.0092(11) 0.0127(10) -0.0123(10)
C16 0.082(2) 0.082(2) 0.0585(19) -0.018(2) 0.0122(17) -0.0227(17)
N21 0.0525(14) 0.0458(12) 0.0424(11) 0.0030(10) 0.0003(10) 0.0025(9)
C21 0.0608(17) 0.0426(14) 0.0452(14) 0.0043(13) 0.0002(12) 0.0034(11)
C22 0.0617(18) 0.0419(14) 0.0499(15) 0.0077(13) -0.0003(13) -0.0001(12)
C23 0.0534(16) 0.0433(14) 0.0457(14) -0.0035(12) 0.0041(12) -0.0052(11)
C24 0.0649(18) 0.0483(15) 0.0436(14) 0.0069(13) -0.0003(13) 0.0044(12)
C25 0.0568(17) 0.0528(16) 0.0434(14) 0.0098(13) -0.0011(13) 0.0033(12)
O21 0.0743(14) 0.0504(11) 0.0532(11) 0.0053(10) 0.0172(10) -0.0017(9)
C26 0.101(3) 0.0597(19) 0.067(2) 0.0058(19) 0.035(2) 0.0068(16)
N31 0.0420(12) 0.0459(12) 0.0445(11) -0.0011(10) 0.0022(9) 0.0036(9)
C31 0.0481(16) 0.0540(16) 0.0520(15) -0.0062(13) 0.0044(12) 0.0114(13)
C32 0.0437(15) 0.0617(18) 0.0601(17) -0.0075(14) 0.0074(13) 0.0104(14)
C33 0.0404(14) 0.0499(15) 0.0501(14) -0.0031(12) -0.0030(12) -0.0017(12)
C34 0.0472(15) 0.0512(15) 0.0450(14) -0.0061(12) -0.0002(12) 0.0063(12)
C35 0.0415(14) 0.0542(15) 0.0432(13) -0.0051(12) 0.0035(11) 0.0063(12)
O31 0.0428(11) 0.0712(14) 0.0700(13) -0.0044(10) -0.0064(10) 0.0116(11)
C36 0.058(2) 0.090(3) 0.084(2) 0.0044(19) -0.0175(18) 0.027(2)
N41 0.0496(13) 0.0450(12) 0.0466(12) 0.0013(10) -0.0008(10) 0.0004(9)
C41 0.0558(18) 0.0505(16) 0.0623(17) 0.0076(14) -0.0092(14) -0.0121(13)
C42 0.0569(18) 0.0586(18) 0.0620(18) 0.0030(14) -0.0083(14) -0.0128(14)
C43 0.0437(15) 0.0586(17) 0.0513(15) 0.0013(13) 0.0005(12) 0.0066(13)
C44 0.0502(16) 0.0450(14) 0.0563(16) 0.0032(12) 0.0064(13) 0.0053(12)
C45 0.0524(16) 0.0408(13) 0.0494(15) -0.0002(12) 0.0019(12) 0.0016(11)
O41 0.0531(13) 0.0749(15) 0.0807(15) 0.0082(12) -0.0151(11) 0.0034(12)
C46 0.061(2) 0.076(2) 0.102(3) 0.0171(18) -0.013(2) 0.017(2)

loop_
_atom_type_symbol
_atom_type_description
_atom_type_scat_dispersion_real
_atom_type_scat_dispersion_imag
_atom_type_scat_source
C C 0.0033 0.0016 'International Tables Vol C Tables 4.2.6.8 and 6.1.1.4'
H H 0.0000 0.0000 'International Tables Vol C Tables 4.2.6.8 and 6.1.1.4'
N N 0.0061 0.0033 'International Tables Vol C Tables 4.2.6.8 and 6.1.1.4'
O O 0.0106 0.0060 'International Tables Vol C Tables 4.2.6.8 and 6.1.1.4'
Co Co 0.3494 0.9721 'International Tables Vol C Tables 4.2.6.8 and 6.1.1.4'
Se Se -0.0929 2.2259 'International Tables Vol C Tables 4.2.6.8 and 6.1.1.4'

loop_
_geom_angle_atom_site_label_1
_geom_angle_atom_site_label_2
_geom_angle_atom_site_label_3
_geom_angle_site_symmetry_1
_geom_angle_site_symmetry_3
_geom_angle
_geom_angle_publ_flag
N2 Co1 N1 . . 178.93(10) y
N2 Co1 N11 . . 90.65(9) y
N1 Co1 N11 . . 90.00(9) y
N2 Co1 N21 . . 90.08(9) y
N1 Co1 N21 . . 89.20(9) y
N11 Co1 N21 . . 176.06(9) y
N2 Co1 N41 . . 90.07(9) y
N1 Co1 N41 . . 90.76(9) y
N11 Co1 N41 . . 91.26(8) y
N21 Co1 N41 . . 92.61(9) y
N2 Co1 N31 . . 88.71(9) y
N1 Co1 N31 . . 90.47(9) y
N11 Co1 N31 . . 88.32(8) y
N21 Co1 N31 . . 87.83(9) y
N41 Co1 N31 . . 178.70(9) y
C1 N1 Co1 . . 166.1(2) ?
N1 C1 Se1 . . 179.7(3) ?
C2 N2 Co1 . . 160.3(2) ?
N2 C2 Se2 . . 178.8(3) ?
C11 N11 C15 . . 116.6(2) ?
C11 N11 Co1 . . 120.90(17) ?
C15 N11 Co1 . . 122.44(18) ?
N11 C11 C12 . . 124.3(2) ?
N11 C11 H11 . . 117.9 ?
C12 C11 H11 . . 117.9 ?
C11 C12 C13 . . 118.4(2) ?
C11 C12 H12 . . 120.8 ?
C13 C12 H12 . . 120.8 ?
O11 C13 C12 . . 124.9(3) ?
O11 C13 C14 . . 117.1(2) ?
C12 C13 C14 . . 118.0(2) ?
C15 C14 C13 . . 119.4(2) ?
C15 C14 H14 . . 120.3 ?
C13 C14 H14 . . 120.3 ?
N11 C15 C14 . . 123.3(3) ?
N11 C15 H15 . . 118.4 ?
C14 C15 H15 . . 118.4 ?
C13 O11 C16 . . 117.5(2) ?
O11 C16 H16A . . 109.5 ?
O11 C16 H16B . . 109.5 ?
H16A C16 H16B . . 109.5 ?
O11 C16 H16C . . 109.5 ?
H16A C16 H16C . . 109.5 ?
H16B C16 H16C . . 109.5 ?
C25 N21 C21 . . 116.3(2) ?
C25 N21 Co1 . . 121.38(19) ?
C21 N21 Co1 . . 120.60(18) ?
N21 C21 C22 . . 123.6(3) ?
N21 C21 H21 . . 118.2 ?
C22 C21 H21 . . 118.2 ?
C21 C22 C23 . . 119.0(3) ?
C21 C22 H22 . . 120.5 ?
C23 C22 H22 . . 120.5 ?
O21 C23 C22 . . 116.5(3) ?
O21 C23 C24 . . 125.0(3) ?
C22 C23 C24 . . 118.6(3) ?
C25 C24 C23 . . 117.8(3) ?
C25 C24 H24 . . 121.1 ?
C23 C24 H24 . . 121.1 ?
N21 C25 C24 . . 124.5(3) ?
N21 C25 H25 . . 117.8 ?
C24 C25 H25 . . 117.8 ?
C23 O21 C26 . . 117.6(2) ?
O21 C26 H26A . . 109.5 ?
O21 C26 H26B . . 109.5 ?
H26A C26 H26B . . 109.5 ?
O21 C26 H26C . . 109.5 ?
H26A C26 H26C . . 109.5 ?
H26B C26 H26C . . 109.5 ?
C35 N31 C31 . . 115.9(2) ?
C35 N31 Co1 . . 120.72(18) ?
C31 N31 Co1 . . 122.96(18) ?
N31 C31 C32 . . 123.7(3) ?
N31 C31 H31 . . 118.2 ?
C32 C31 H31 . . 118.2 ?
C31 C32 C33 . . 119.3(3) ?
C31 C32 H32 . . 120.3 ?
C33 C32 H32 . . 120.3 ?
O31 C33 C34 . . 125.2(3) ?
O31 C33 C32 . . 116.9(3) ?
C34 C33 C32 . . 117.9(3) ?
C35 C34 C33 . . 118.8(2) ?
C35 C34 H34 . . 120.6 ?
C33 C34 H34 . . 120.6 ?
N31 C35 C34 . . 124.3(3) ?
N31 C35 H35 . . 117.8 ?
C34 C35 H35 . . 117.8 ?
C33 O31 C36 . . 117.6(2) ?
O31 C36 H36A . . 109.5 ?
O31 C36 H36B . . 109.5 ?
H36A C36 H36B . . 109.5 ?
O31 C36 H36C . . 109.5 ?
H36A C36 H36C . . 109.5 ?
H36B C36 H36C . . 109.5 ?
C45 N41 C41 . . 116.5(2) ?
C45 N41 Co1 . . 122.59(19) ?
C41 N41 Co1 . . 120.87(19) ?
N41 C41 C42 . . 123.7(3) ?
N41 C41 H41 . . 118.1 ?
C42 C41 H41 . . 118.1 ?
C41 C42 C43 . . 119.0(3) ?
C41 C42 H42 . . 120.5 ?
C43 C42 H42 . . 120.5 ?
O41 C43 C44 . . 125.5(3) ?
O41 C43 C42 . . 116.3(3) ?
C44 C43 C42 . . 118.2(3) ?
C45 C44 C43 . . 118.7(3) ?
C45 C44 H44 . . 120.6 ?
C43 C44 H44 . . 120.6 ?
N41 C45 C44 . . 123.8(3) ?
N41 C45 H45 . . 118.1 ?
C44 C45 H45 . . 118.1 ?
C43 O41 C46 . . 117.6(3) ?
O41 C46 H46A . . 109.5 ?
O41 C46 H46B . . 109.5 ?
H46A C46 H46B . . 109.5 ?
O41 C46 H46C . . 109.5 ?
H46A C46 H46C . . 109.5 ?
H46B C46 H46C . . 109.5 ?

loop_
_geom_bond_atom_site_label_1
_geom_bond_atom_site_label_2
_geom_bond_site_symmetry_2
_geom_bond_distance
_geom_bond_publ_flag
Co1 N2 . 2.092(2) y
Co1 N1 . 2.108(2) y
Co1 N11 . 2.139(2) y
Co1 N21 . 2.170(2) y
Co1 N41 . 2.174(2) y
Co1 N31 . 2.203(2) y
N1 C1 . 1.159(4) ?
C1 Se1 . 1.778(3) ?
N2 C2 . 1.160(3) ?
C2 Se2 . 1.775(3) ?
N11 C11 . 1.334(3) ?
N11 C15 . 1.349(3) ?
C11 C12 . 1.373(4) ?
C11 H11 . 0.9500 ?
C12 C13 . 1.384(4) ?
C12 H12 . 0.9500 ?
C13 O11 . 1.346(3) ?
C13 C14 . 1.393(4) ?
C14 C15 . 1.359(4) ?
C14 H14 . 0.9500 ?
C15 H15 . 0.9500 ?
O11 C16 . 1.431(4) ?
C16 H16A . 0.9800 ?
C16 H16B . 0.9800 ?
C16 H16C . 0.9800 ?
N21 C25 . 1.337(3) ?
N21 C21 . 1.343(3) ?
C21 C22 . 1.367(4) ?
C21 H21 . 0.9500 ?
C22 C23 . 1.384(4) ?
C22 H22 . 0.9500 ?
C23 O21 . 1.350(3) ?
C23 C24 . 1.386(4) ?
C24 C25 . 1.377(4) ?
C24 H24 . 0.9500 ?
C25 H25 . 0.9500 ?
O21 C26 . 1.430(4) ?
C26 H26A . 0.9800 ?
C26 H26B . 0.9800 ?
C26 H26C . 0.9800 ?
N31 C35 . 1.338(3) ?
N31 C31 . 1.342(4) ?
C31 C32 . 1.370(4) ?
C31 H31 . 0.9500 ?
C32 C33 . 1.384(4) ?
C32 H32 . 0.9500 ?
C33 O31 . 1.347(3) ?
C33 C34 . 1.379(4) ?
C34 C35 . 1.373(4) ?
C34 H34 . 0.9500 ?
C35 H35 . 0.9500 ?
O31 C36 . 1.431(4) ?
C36 H36A . 0.9800 ?
C36 H36B . 0.9800 ?
C36 H36C . 0.9800 ?
N41 C45 . 1.333(3) ?
N41 C41 . 1.344(4) ?
C41 C42 . 1.366(4) ?
C41 H41 . 0.9500 ?
C42 C43 . 1.386(4) ?
C42 H42 . 0.9500 ?
C43 O41 . 1.353(3) ?
C43 C44 . 1.380(4) ?
C44 C45 . 1.379(4) ?
C44 H44 . 0.9500 ?
C45 H45 . 0.9500 ?
O41 C46 . 1.431(4) ?
C46 H46A . 0.9800 ?
C46 H46B . 0.9800 ?
C46 H46C . 0.9800 ?

loop_
_geom_hbond_atom_site_label_D
_geom_hbond_atom_site_label_H
_geom_hbond_atom_site_label_A
_geom_hbond_site_symmetry_A
_geom_hbond_distance_DH
_geom_hbond_distance_HA
_geom_hbond_distance_DA
_geom_hbond_angle_DHA
C11 H11 O11 6_657 0.95 2.49 3.165(3) 127.6
C15 H15 O31 1_455 0.95 2.52 3.297(3) 139.0
C16 H16B Se1 6_557 0.98 3.15 4.096(3) 163.1
C22 H22 Se1 8_755 0.95 3.12 3.817(3) 131.5
C26 H26A Se1 5_666 0.98 3.06 4.029(5) 171.4
C36 H36B Se2 1_655 0.98 3.13 3.952(4) 142.1
C41 H41 O21 4_456 0.95 2.43 3.248(4) 144.4
C45 H45 Se2 8_665 0.95 3.08 3.932(3) 150.5
C46 H46A Se1 1_455 0.98 3.15 3.885(4) 132.9

_cod_database_fobs_code 2022733
